data_1534397
loop_
_publ_author_name
'Chen, Jun-Feng'
'Gong, Dan-Ping'
'Wen, Jing'
'Ma, Haibo'
'Cao, Deng-Ke'

_publ_section_title
;
 2-(Anthracenyl)-4,5-bis(2,5-dimethyl(3-thienyl))-1H-imidazole:
 regulatable stacking structures, reversible grinding- and heating-induced
 emission switching, and solid-state photodimerization behavior
;
_journal_issue 1
_journal_name_full 'Chem. Sci.'
_journal_page_first 451
_journal_paper_doi 10.1039/C5SC03201F
_journal_volume 7
_journal_year 2016
_chemical_formula_moiety 'C29 H24 N2 S2, C H Cl3'
_chemical_formula_sum 'C30 H25 Cl3 N2 S2'
_chemical_formula_weight 583.99
_chemical_name_systematic
; 
 ? 
;
_space_group_IT_number 170
_symmetry_cell_setting hexagonal
_symmetry_space_group_name_Hall 'P 65'
_symmetry_space_group_name_H-M 'P 65'
_atom_sites_solution_hydrogens geom
_atom_sites_solution_primary direct
_atom_sites_solution_secondary difmap
_audit_creation_method SHELXL-97
_audit_update_record
;
2015-07-27 deposited with the CCDC.
2015-10-08 downloaded from the CCDC.
;
_cell_angle_alpha 90.00
_cell_angle_beta 90.00
_cell_angle_gamma 120.00
_cell_formula_units_Z 6
_cell_length_a 13.8888(10)
_cell_length_b 13.8888(10)
_cell_length_c 25.754(4)
_cell_measurement_reflns_used 1678
_cell_measurement_temperature 296(2)
_cell_measurement_theta_max 18.25
_cell_measurement_theta_min 2.31
_cell_volume 4302.3(8)
_computing_cell_refinement SMART
_computing_data_collection 'SMART (Bruker, 2000)'
_computing_data_reduction 'SAINT (Bruker, 2000)'
_computing_molecular_graphics SHELXTL
_computing_publication_material SHELXTL
_computing_structure_refinement SHELXTL
_computing_structure_solution 'SHELXTL (Bruker, 2000)'
_diffrn_ambient_temperature 296(2)
_diffrn_measured_fraction_theta_full 0.996
_diffrn_measured_fraction_theta_max 0.996
_diffrn_measurement_device_type 'Bruker Smart Aepex CCD area detector'
_diffrn_measurement_method 'phi and omega scans'
_diffrn_radiation_monochromator graphite
_diffrn_radiation_source 'fine-focus sealed tube'
_diffrn_radiation_type MoK\a
_diffrn_radiation_wavelength 0.71073
_diffrn_reflns_av_R_equivalents 0.1014
_diffrn_reflns_av_sigmaI/netI 0.0745
_diffrn_reflns_limit_h_max 18
_diffrn_reflns_limit_h_min -16
_diffrn_reflns_limit_k_max 18
_diffrn_reflns_limit_k_min -18
_diffrn_reflns_limit_l_max 33
_diffrn_reflns_limit_l_min -22
_diffrn_reflns_number 27790
_diffrn_reflns_theta_full 27.53
_diffrn_reflns_theta_max 27.53
_diffrn_reflns_theta_min 1.69
_exptl_absorpt_coefficient_mu 0.488
_exptl_absorpt_correction_T_max 0.952
_exptl_absorpt_correction_T_min 0.916
_exptl_absorpt_correction_type multi-scan
_exptl_absorpt_process_details 'SADABS; Bruker, 2000'
_exptl_crystal_colour colorless
_exptl_crystal_density_diffrn 1.352
_exptl_crystal_density_method 'not measured'
_exptl_crystal_description needlike
_exptl_crystal_F_000 1812
_exptl_crystal_size_max 0.3
_exptl_crystal_size_mid 0.15
_exptl_crystal_size_min 0.10
_refine_diff_density_max 0.275
_refine_diff_density_min -0.284
_refine_diff_density_rms 0.060
_refine_ls_abs_structure_details 'Flack H D (1983), Acta Cryst. A39, 876-881'
_refine_ls_abs_structure_Flack 0.00
_refine_ls_extinction_method none
_refine_ls_goodness_of_fit_ref 1.032
_refine_ls_hydrogen_treatment constr
_refine_ls_matrix_type full
_refine_ls_number_parameters 334
_refine_ls_number_reflns 5647
_refine_ls_number_restraints 1
_refine_ls_restrained_S_all 1.032
_refine_ls_R_factor_all 0.1269
_refine_ls_R_factor_gt 0.0631
_refine_ls_shift/su_max 0.000
_refine_ls_shift/su_mean 0.000
_refine_ls_structure_factor_coef Fsqd
_refine_ls_weighting_details 'calc w=1/[\s^2^(Fo^2^)+(0.0533P)^2^+3.3785P] where P=(Fo^2^+2Fc^2^)/3'
_refine_ls_weighting_scheme calc
_refine_ls_wR_factor_gt 0.1294
_refine_ls_wR_factor_ref 0.1637
_reflns_number_gt 3265
_reflns_number_total 5647
_reflns_threshold_expression >2sigma(I)
_cod_data_source_file c5sc03201f2.cif
_cod_data_source_block 1
_cod_depositor_comments
;
The following automatic conversions were performed:

'_symmetry_cell_setting' value 'Hexagonal' changed to 'hexagonal'
according to
/usr/data/users/saulius/crontab/automatic-downloads/rss-feeds/RSC/lib/dictionaries/cif_core.dic
dictionary named 'cif_core.dic' version 2.4.2 from 2011-04-26.

Automatic conversion script
Id: cif_fix_values 3271 2015-04-21 07:52:19Z andrius 

 Adding full bibliography for 1534397--1534400.cif.
;
_cod_original_sg_symbol_Hall 'P6(5)   '
_cod_original_sg_symbol_H-M 'P6(5)   '
_cod_database_code 1534397

loop_
_symmetry_equiv_pos_as_xyz
'x, y, z'
'-y, x-y, z+2/3'
'-x+y, -x, z+1/3'
'-x, -y, z+1/2'
'y, -x+y, z+1/6'
'x-y, x, z+5/6'

loop_
_atom_site_label
_atom_site_type_symbol
_atom_site_fract_x
_atom_site_fract_y
_atom_site_fract_z
_atom_site_U_iso_or_equiv
_atom_site_adp_type
_atom_site_occupancy
_atom_site_symmetry_multiplicity
_atom_site_calc_flag
_atom_site_refinement_flags
Cl1 Cl 0.7766(2) 0.30552(18) 0.09472(12) 0.1113(8) Uani 1 1 d .
Cl2 Cl 0.8681(2) 0.54309(19) 0.09245(10) 0.1150(9) Uani 1 1 d .
Cl3 Cl 0.9998(2) 0.4487(2) 0.06111(17) 0.1526(13) Uani 1 1 d .
S1 S 0.44028(14) 0.51811(13) 1.00386(7) 0.0650(5) Uani 1 1 d .
S2 S 0.25680(15) 0.60660(12) 0.81330(7) 0.0673(5) Uani 1 1 d .
N1 N 0.1450(3) 0.2096(3) 0.82983(17) 0.0381(9) Uani 1 1 d .
N2 N 0.1870(3) 0.1747(3) 0.90752(16) 0.0404(10) Uani 1 1 d .
H2A H 0.1904 0.1378 0.9336 0.048 Uiso 1 1 calc R
C1 C 0.0860(4) 0.0123(4) 0.8495(2) 0.0362(11) Uani 1 1 d .
C2 C 0.1522(4) -0.0287(4) 0.8285(2) 0.0407(12) Uani 1 1 d .
C3 C 0.2649(5) 0.0400(5) 0.8158(2) 0.0558(15) Uani 1 1 d .
H3A H 0.2989 0.1159 0.8222 0.067 Uiso 1 1 calc R
C4 C 0.3253(5) -0.0026(6) 0.7945(3) 0.0667(18) Uani 1 1 d .
H4A H 0.3998 0.0443 0.7863 0.080 Uiso 1 1 calc R
C5 C 0.2752(6) -0.1177(6) 0.7849(3) 0.074(2) Uani 1 1 d .
H5A H 0.3170 -0.1461 0.7702 0.089 Uiso 1 1 calc R
C6 C 0.1699(6) -0.1855(5) 0.7964(3) 0.0655(18) Uani 1 1 d .
H6A H 0.1393 -0.2613 0.7905 0.079 Uiso 1 1 calc R
C7 C 0.1009(5) -0.1452(4) 0.8181(2) 0.0489(14) Uani 1 1 d .
C8 C -0.0114(5) -0.2137(4) 0.8273(3) 0.0547(15) Uani 1 1 d .
H8A H -0.0426 -0.2899 0.8221 0.066 Uiso 1 1 calc R
C9 C -0.0787(4) -0.1732(4) 0.8438(2) 0.0476(13) Uani 1 1 d .
C10 C -0.1956(5) -0.2392(5) 0.8478(3) 0.0692(18) Uani 1 1 d .
H10A H -0.2293 -0.3144 0.8398 0.083 Uiso 1 1 calc R
C11 C -0.2597(5) -0.1969(6) 0.8628(3) 0.0704(19) Uani 1 1 d .
H11A H -0.3366 -0.2420 0.8641 0.084 Uiso 1 1 calc R
C12 C -0.2097(5) -0.0851(6) 0.8761(3) 0.0708(19) Uani 1 1 d .
H12A H -0.2543 -0.0562 0.8866 0.085 Uiso 1 1 calc R
C13 C -0.0990(4) -0.0174(5) 0.8744(2) 0.0532(15) Uani 1 1 d .
H13A H -0.0680 0.0562 0.8852 0.064 Uiso 1 1 calc R
C14 C -0.0292(4) -0.0576(4) 0.8564(2) 0.0429(12) Uani 1 1 d .
C15 C 0.1378(4) 0.1317(4) 0.8614(2) 0.0378(11) Uani 1 1 d .
C16 C 0.2312(4) 0.2888(4) 0.9053(2) 0.0367(11) Uani 1 1 d .
C17 C 0.2028(4) 0.3090(4) 0.85735(19) 0.0357(11) Uani 1 1 d .
C18 C 0.4698(5) 0.4963(5) 0.8982(3) 0.0670(18) Uani 1 1 d .
H18A H 0.4336 0.4502 0.8686 0.101 Uiso 1 1 calc R
H18B H 0.5382 0.4971 0.9048 0.101 Uiso 1 1 calc R
H18C H 0.4851 0.5707 0.8914 0.101 Uiso 1 1 calc R
C19 C 0.3966(4) 0.4517(4) 0.9440(2) 0.0438(12) Uani 1 1 d .
C20 C 0.2942(4) 0.3620(4) 0.9489(2) 0.0422(12) Uani 1 1 d .
C21 C 0.2512(5) 0.3454(4) 1.0006(2) 0.0534(14) Uani 1 1 d .
H21A H 0.1820 0.2864 1.0098 0.064 Uiso 1 1 calc R
C22 C 0.3200(5) 0.4231(5) 1.0348(3) 0.0646(17) Uani 1 1 d .
C23 C 0.3029(7) 0.4314(6) 1.0920(3) 0.092(2) Uani 1 1 d .
H23A H 0.2316 0.3710 1.1022 0.137 Uiso 1 1 calc R
H23B H 0.3058 0.5007 1.0991 0.137 Uiso 1 1 calc R
H23C H 0.3602 0.4279 1.1112 0.137 Uiso 1 1 calc R
C24 C 0.1862(6) 0.5068(5) 0.9109(3) 0.0676(18) Uani 1 1 d .
H24A H 0.1697 0.4407 0.9298 0.101 Uiso 1 1 calc R
H24B H 0.1211 0.5142 0.9096 0.101 Uiso 1 1 calc R
H24C H 0.2452 0.5704 0.9280 0.101 Uiso 1 1 calc R
C25 C 0.2214(5) 0.4989(4) 0.8567(3) 0.0533(15) Uani 1 1 d .
C26 C 0.2259(4) 0.4143(4) 0.8329(2) 0.0390(12) Uani 1 1 d .
C27 C 0.2568(5) 0.4370(4) 0.7791(2) 0.0524(14) Uani 1 1 d .
H27A H 0.2624 0.3865 0.7574 0.063 Uiso 1 1 calc R
C28 C 0.2768(5) 0.5374(4) 0.7629(3) 0.0576(15) Uani 1 1 d .
C29 C 0.3101(7) 0.5868(6) 0.7101(3) 0.087(2) Uani 1 1 d .
H29A H 0.3170 0.5354 0.6876 0.131 Uiso 1 1 calc R
H29B H 0.3802 0.6547 0.7121 0.131 Uiso 1 1 calc R
H29C H 0.2547 0.6020 0.6966 0.131 Uiso 1 1 calc R
C30 C 0.8670(7) 0.4298(7) 0.0644(4) 0.099(3) Uani 1 1 d .
H30A H 0.8408 0.4247 0.0286 0.119 Uiso 1 1 calc R

loop_
_atom_site_aniso_label
_atom_site_aniso_U_11
_atom_site_aniso_U_22
_atom_site_aniso_U_33
_atom_site_aniso_U_23
_atom_site_aniso_U_13
_atom_site_aniso_U_12
Cl1 0.1049(16) 0.0845(14) 0.139(2) -0.0063(14) 0.0044(15) 0.0432(13)
Cl2 0.154(2) 0.0966(15) 0.113(2) 0.0108(13) 0.0360(16) 0.0766(15)
Cl3 0.0912(16) 0.1122(19) 0.249(4) -0.032(2) 0.014(2) 0.0467(15)
S1 0.0719(10) 0.0530(8) 0.0580(11) -0.0176(8) -0.0252(9) 0.0221(8)
S2 0.0898(12) 0.0399(8) 0.0772(12) 0.0029(8) -0.0154(10) 0.0361(8)
N1 0.049(2) 0.032(2) 0.034(2) 0.0011(18) -0.005(2) 0.0209(18)
N2 0.050(2) 0.031(2) 0.036(3) 0.0016(18) -0.012(2) 0.0171(18)
C1 0.047(3) 0.031(2) 0.029(3) -0.001(2) -0.009(2) 0.018(2)
C2 0.045(3) 0.037(2) 0.045(3) 0.001(2) -0.006(2) 0.024(2)
C3 0.056(4) 0.055(3) 0.058(4) 0.002(3) -0.005(3) 0.028(3)
C4 0.055(4) 0.083(4) 0.070(5) -0.001(4) 0.007(3) 0.040(4)
C5 0.076(5) 0.081(5) 0.086(6) -0.006(4) 0.007(4) 0.055(4)
C6 0.079(5) 0.060(4) 0.073(5) -0.011(3) -0.013(4) 0.046(4)
C7 0.060(3) 0.040(3) 0.053(4) -0.005(3) -0.009(3) 0.030(3)
C8 0.062(4) 0.031(3) 0.066(4) -0.005(3) -0.010(3) 0.019(3)
C9 0.049(3) 0.040(3) 0.044(3) 0.003(2) 0.000(3) 0.015(2)
C10 0.063(4) 0.045(3) 0.072(5) 0.001(3) -0.009(4) 0.006(3)
C11 0.048(3) 0.070(4) 0.078(5) 0.002(4) 0.008(3) 0.017(3)
C12 0.062(4) 0.088(5) 0.072(5) 0.013(4) 0.016(3) 0.046(4)
C13 0.043(3) 0.054(3) 0.057(4) 0.003(3) 0.001(3) 0.020(3)
C14 0.051(3) 0.036(3) 0.039(3) 0.003(2) -0.003(2) 0.020(2)
C15 0.038(2) 0.036(2) 0.036(3) -0.001(2) -0.006(2) 0.016(2)
C16 0.047(3) 0.031(2) 0.030(3) 0.000(2) -0.007(2) 0.018(2)
C17 0.046(3) 0.036(2) 0.026(3) -0.004(2) -0.007(2) 0.021(2)
C18 0.058(4) 0.058(4) 0.072(5) -0.001(3) -0.003(3) 0.019(3)
C19 0.050(3) 0.040(3) 0.037(3) -0.008(2) -0.010(2) 0.020(2)
C20 0.052(3) 0.040(3) 0.034(3) -0.006(2) -0.016(2) 0.023(2)
C21 0.067(4) 0.041(3) 0.040(4) -0.002(3) -0.010(3) 0.018(3)
C22 0.090(4) 0.055(3) 0.048(4) -0.016(3) -0.021(3) 0.035(3)
C23 0.130(7) 0.092(5) 0.048(4) -0.009(4) -0.012(5) 0.051(5)
C24 0.085(4) 0.068(4) 0.068(5) -0.015(3) -0.008(4) 0.052(4)
C25 0.060(3) 0.045(3) 0.067(4) -0.004(3) -0.010(3) 0.035(3)
C26 0.044(3) 0.031(2) 0.042(3) 0.004(2) -0.011(2) 0.019(2)
C27 0.067(4) 0.039(3) 0.048(4) 0.006(3) -0.011(3) 0.023(3)
C28 0.064(4) 0.042(3) 0.057(4) 0.006(3) -0.012(3) 0.019(3)
C29 0.112(6) 0.071(4) 0.067(5) 0.032(4) -0.005(4) 0.038(4)
C30 0.105(6) 0.115(7) 0.092(7) -0.013(5) 0.007(5) 0.065(6)

loop_
_atom_type_symbol
_atom_type_description
_atom_type_scat_dispersion_real
_atom_type_scat_dispersion_imag
_atom_type_scat_source
C C 0.0033 0.0016 'International Tables Vol C Tables 4.2.6.8 and 6.1.1.4'
H H 0.0000 0.0000 'International Tables Vol C Tables 4.2.6.8 and 6.1.1.4'
N N 0.0061 0.0033 'International Tables Vol C Tables 4.2.6.8 and 6.1.1.4'
Cl Cl 0.1484 0.1585 'International Tables Vol C Tables 4.2.6.8 and 6.1.1.4'
S S 0.1246 0.1234 'International Tables Vol C Tables 4.2.6.8 and 6.1.1.4'

loop_
_geom_angle_atom_site_label_1
_geom_angle_atom_site_label_2
_geom_angle_atom_site_label_3
_geom_angle
C22 S1 C19 93.2(3)
C28 S2 C25 93.5(3)
C15 N1 C17 105.6(4)
C15 N2 C16 107.8(4)
C15 N2 H2A 126.1
C16 N2 H2A 126.1
C14 C1 C2 121.1(4)
C14 C1 C15 119.7(4)
C2 C1 C15 119.1(4)
C3 C2 C1 123.0(5)
C3 C2 C7 118.7(5)
C1 C2 C7 118.2(5)
C4 C3 C2 121.2(6)
C4 C3 H3A 119.4
C2 C3 H3A 119.4
C3 C4 C5 120.1(6)
C3 C4 H4A 119.9
C5 C4 H4A 119.9
C6 C5 C4 120.9(6)
C6 C5 H5A 119.6
C4 C5 H5A 119.6
C5 C6 C7 121.6(6)
C5 C6 H6A 119.2
C7 C6 H6A 119.2
C8 C7 C2 120.0(5)
C8 C7 C6 122.6(5)
C2 C7 C6 117.4(5)
C9 C8 C7 122.3(5)
C9 C8 H8A 118.9
C7 C8 H8A 118.9
C8 C9 C10 123.5(5)
C8 C9 C14 119.0(5)
C10 C9 C14 117.5(5)
C11 C10 C9 122.3(6)
C11 C10 H10A 118.8
C9 C10 H10A 118.8
C10 C11 C12 119.2(6)
C10 C11 H11A 120.4
C12 C11 H11A 120.4
C13 C12 C11 122.1(6)
C13 C12 H12A 119.0
C11 C12 H12A 119.0
C12 C13 C14 120.3(6)
C12 C13 H13A 119.9
C14 C13 H13A 119.9
C1 C14 C13 122.4(5)
C1 C14 C9 119.2(5)
C13 C14 C9 118.4(5)
N1 C15 N2 111.5(4)
N1 C15 C1 126.1(5)
N2 C15 C1 122.3(4)
C17 C16 N2 105.3(4)
C17 C16 C20 132.9(4)
N2 C16 C20 121.9(4)
C16 C17 N1 109.8(4)
C16 C17 C26 130.3(4)
N1 C17 C26 119.9(4)
C19 C18 H18A 109.5
C19 C18 H18B 109.5
H18A C18 H18B 109.5
C19 C18 H18C 109.5
H18A C18 H18C 109.5
H18B C18 H18C 109.5
C20 C19 C18 130.5(5)
C20 C19 S1 109.5(4)
C18 C19 S1 120.0(4)
C19 C20 C21 113.5(5)
C19 C20 C16 123.6(5)
C21 C20 C16 122.9(5)
C22 C21 C20 114.0(5)
C22 C21 H21A 123.0
C20 C21 H21A 123.0
C21 C22 C23 128.6(7)
C21 C22 S1 109.8(5)
C23 C22 S1 121.6(5)
C22 C23 H23A 109.5
C22 C23 H23B 109.5
H23A C23 H23B 109.5
C22 C23 H23C 109.5
H23A C23 H23C 109.5
H23B C23 H23C 109.5
C25 C24 H24A 109.5
C25 C24 H24B 109.5
H24A C24 H24B 109.5
C25 C24 H24C 109.5
H24A C24 H24C 109.5
H24B C24 H24C 109.5
C26 C25 C24 129.9(5)
C26 C25 S2 110.0(5)
C24 C25 S2 120.0(4)
C25 C26 C27 112.6(5)
C25 C26 C17 125.9(5)
C27 C26 C17 121.5(5)
C28 C27 C26 114.3(6)
C28 C27 H27A 122.9
C26 C27 H27A 122.9
C27 C28 C29 128.1(6)
C27 C28 S2 109.7(5)
C29 C28 S2 122.2(5)
C28 C29 H29A 109.5
C28 C29 H29B 109.5
H29A C29 H29B 109.5
C28 C29 H29C 109.5
H29A C29 H29C 109.5
H29B C29 H29C 109.5
Cl2 C30 Cl3 111.1(5)
Cl2 C30 Cl1 113.0(5)
Cl3 C30 Cl1 111.1(5)
Cl2 C30 H30A 107.1
Cl3 C30 H30A 107.1
Cl1 C30 H30A 107.1

loop_
_geom_bond_atom_site_label_1
_geom_bond_atom_site_label_2
_geom_bond_distance
Cl1 C30 1.732(9)
Cl2 C30 1.725(9)
Cl3 C30 1.731(9)
S1 C22 1.721(7)
S1 C19 1.742(5)
S2 C28 1.719(7)
S2 C25 1.729(6)
N1 C15 1.317(6)
N1 C17 1.394(6)
N2 C15 1.351(6)
N2 C16 1.385(6)
N2 H2A 0.8600
C1 C14 1.407(7)
C1 C2 1.409(7)
C1 C15 1.474(6)
C2 C3 1.405(8)
C2 C7 1.429(7)
C3 C4 1.360(8)
C3 H3A 0.9300
C4 C5 1.410(9)
C4 H4A 0.9300
C5 C6 1.318(9)
C5 H5A 0.9300
C6 C7 1.442(8)
C6 H6A 0.9300
C7 C8 1.382(8)
C8 C9 1.378(8)
C8 H8A 0.9300
C9 C10 1.414(8)
C9 C14 1.433(7)
C10 C11 1.344(9)
C10 H10A 0.9300
C11 C12 1.392(10)
C11 H11A 0.9300
C12 C13 1.344(8)
C12 H12A 0.9300
C13 C14 1.418(8)
C13 H13A 0.9300
C16 C17 1.367(7)
C16 C20 1.474(7)
C17 C26 1.473(6)
C18 C19 1.475(8)
C18 H18A 0.9600
C18 H18B 0.9600
C18 H18C 0.9600
C19 C20 1.349(7)
C20 C21 1.429(8)
C21 C22 1.350(8)
C21 H21A 0.9300
C22 C23 1.507(10)
C23 H23A 0.9600
C23 H23B 0.9600
C23 H23C 0.9600
C24 C25 1.501(9)
C24 H24A 0.9600
C24 H24B 0.9600
C24 H24C 0.9600
C25 C26 1.355(7)
C26 C27 1.439(8)
C27 C28 1.345(7)
C27 H27A 0.9300
C28 C29 1.487(9)
C29 H29A 0.9600
C29 H29B 0.9600
C29 H29C 0.9600
C30 H30A 0.9800
